data_4062526
_journal_name_full Organometallics
_journal_paper_doi 10.1021/om030689r
_journal_year 2004
_chemical_formula_moiety 'C19 H30 N4 S O3 Rh, P1 F6'
_chemical_formula_sum 'C22 H36 F6 N4 O4 P Rh S'
_chemical_formula_weight 642.41
_space_group_IT_number 2
_symmetry_cell_setting triclinic
_symmetry_space_group_name_Hall '-P 1'
_symmetry_space_group_name_H-M 'P -1'
_cell_angle_alpha 81.515(2)
_cell_angle_beta 68.783(2)
_cell_angle_gamma 74.762(2)
_cell_formula_units_Z 4
_cell_length_a 12.4032(17)
_cell_length_b 14.879(2)
_cell_length_c 15.685(2)
_cell_measurement_temperature 100(2)
_cell_volume 2599.2(6)
_diffrn_ambient_temperature 100(2)
_exptl_crystal_density_diffrn 1.642
_cod_depositor_comments
;
The following automatic conversions were performed:
'_symmetry_cell_setting' value 'Triclinic' changed to 'triclinic'
according to '/home/saulius/struct/CIF-dictionaries/cif_core.dic'
dictionary named 'cif_core.dic' version 2.4.1 from 2010-06-29.

Automatic conversion script
Id: cif_fix_enum 1527 2010-12-29 10:47:43Z saulius 
;
_cod_database_code 4062526

loop_
_symmetry_equiv_pos_as_xyz
'x, y, z'
'-x, -y, -z'

loop_
_atom_site_label
_atom_site_type_symbol
_atom_site_fract_x
_atom_site_fract_y
_atom_site_fract_z
_atom_site_U_iso_or_equiv
_atom_site_adp_type
_atom_site_occupancy
_atom_site_symmetry_multiplicity
_atom_site_calc_flag
_atom_site_refinement_flags
_atom_site_disorder_assembly
_atom_site_disorder_group
Rh1 Rh 0.38854(2) -0.064024(17) 0.317291(18) 0.01901(9) Uani 1 1 d . . .
Rh2 Rh 0.40791(2) 0.443317(17) 0.269217(17) 0.02001(9) Uani 1 1 d . . .
S1 S 0.24481(8) -0.14630(6) 0.35889(6) 0.02288(19) Uani 1 1 d . . .
S2 S 0.50047(8) 0.29664(6) 0.30682(6) 0.02289(19) Uani 1 1 d . . .
P1 P 0.88823(8) 0.05347(7) 0.27528(7) 0.0316(2) Uani 1 1 d . . .
P2 P 0.52339(10) 0.75777(7) 0.01525(7) 0.0334(2) Uani 1 1 d . . .
F1 F 0.90614(19) -0.05529(14) 0.30483(16) 0.0393(5) Uani 1 1 d . . .
F2 F 0.99923(19) 0.03131(17) 0.18317(16) 0.0466(6) Uani 1 1 d . . .
F3 F 0.97693(19) 0.06177(16) 0.32584(17) 0.0444(6) Uani 1 1 d . . .
F4 F 0.87030(19) 0.16211(15) 0.24688(17) 0.0433(6) Uani 1 1 d . . .
F5 F 0.77896(18) 0.07493(15) 0.36944(15) 0.0379(5) Uani 1 1 d . . .
F6 F 0.8004(2) 0.04491(16) 0.22548(16) 0.0431(6) Uani 1 1 d . . .
F7 F 0.4488(3) 0.7481(2) 0.12021(18) 0.0817(10) Uani 1 1 d . . .
F8 F 0.6260(3) 0.6764(2) 0.0305(3) 0.0938(11) Uani 1 1 d . . .
F9 F 0.5838(4) 0.8288(2) 0.03421(18) 0.0959(13) Uani 1 1 d . . .
F10 F 0.4219(4) 0.8371(3) -0.0039(3) 0.1146(14) Uani 1 1 d . . .
F11 F 0.4696(3) 0.6825(2) -0.00684(18) 0.0685(9) Uani 1 1 d . . .
F12 F 0.5981(3) 0.76816(19) -0.09121(16) 0.0561(7) Uani 1 1 d . . .
O1 O 0.0279(2) 0.27774(16) 0.48673(17) 0.0290(6) Uani 1 1 d . . .
O2 O -0.0696(2) 0.36837(18) 0.22828(19) 0.0408(7) Uani 1 1 d . . .
O3 O 0.2748(2) -0.24505(16) 0.39092(18) 0.0324(6) Uani 1 1 d . . .
O4 O 0.9567(2) 0.6350(2) 0.20589(18) 0.0371(6) Uani 1 1 d . . .
O5 O 0.6277(2) 0.62883(16) 0.45719(16) 0.0260(5) Uani 1 1 d . . .
O6 O 0.4236(2) 0.23199(16) 0.35747(18) 0.0318(6) Uani 1 1 d . . .
N1 N 0.2330(2) 0.09967(18) 0.23952(18) 0.0205(6) Uani 1 1 d . . .
N2 N 0.2100(2) 0.11545(18) 0.38109(19) 0.0203(6) Uani 1 1 d . . .
N3 N -0.0246(3) 0.3184(2) 0.3576(2) 0.0280(7) Uani 1 1 d . . .
N4 N 0.0844(3) 0.24297(19) 0.2188(2) 0.0256(7) Uani 1 1 d . . .
N5 N 0.5371(2) 0.54145(18) 0.33953(18) 0.0190(6) Uani 1 1 d . . .
N6 N 0.6478(2) 0.50645(19) 0.20031(18) 0.0225(6) Uani 1 1 d . . .
N7 N 0.8155(2) 0.57444(19) 0.18874(19) 0.0247(6) Uani 1 1 d . . .
N8 N 0.7899(2) 0.63509(19) 0.32881(19) 0.0246(6) Uani 1 1 d . . .
C1 C 0.2695(3) 0.0586(2) 0.3126(2) 0.0216(7) Uani 1 1 d . . .
C2 C 0.1342(3) 0.1917(2) 0.3537(2) 0.0214(7) Uani 1 1 d . . .
C3 C 0.1494(3) 0.1808(2) 0.2663(2) 0.0232(8) Uani 1 1 d . . .
C4 C -0.0071(3) 0.3129(2) 0.2660(3) 0.0282(8) Uani 1 1 d . . .
C5 C 0.0461(3) 0.2639(2) 0.4071(3) 0.0245(8) Uani 1 1 d . . .
C6 C 0.2796(4) 0.0553(3) 0.1522(3) 0.0278(8) Uani 1 1 d . . .
C7 C 0.1020(4) 0.2358(3) 0.1221(3) 0.0351(9) Uani 1 1 d . . .
C8 C -0.1276(4) 0.3884(3) 0.4071(4) 0.0388(10) Uani 1 1 d . . .
C9 C 0.2262(4) 0.1011(3) 0.4700(3) 0.0239(8) Uani 1 1 d . . .
C10 C 0.5354(3) 0.0034(2) 0.2354(2) 0.0238(8) Uani 1 1 d . . .
C11 C 0.5189(3) 0.0089(2) 0.3257(2) 0.0226(7) Uani 1 1 d . . .
C12 C 0.5964(3) -0.0526(2) 0.3772(3) 0.0241(8) Uani 1 1 d . . .
C13 C 0.5464(4) -0.1358(3) 0.4292(3) 0.0281(8) Uani 1 1 d . . .
C14 C 0.4945(3) -0.1802(2) 0.3785(2) 0.0238(8) Uani 1 1 d . . .
C15 C 0.5351(3) -0.1904(2) 0.2857(3) 0.0251(8) Uani 1 1 d . . .
C16 C 0.6481(3) -0.1665(3) 0.2169(3) 0.0286(8) Uani 1 1 d . . .
C17 C 0.6289(3) -0.0670(3) 0.1722(3) 0.0276(8) Uani 1 1 d . . .
C18 C 0.1864(4) -0.1450(3) 0.2708(3) 0.0309(9) Uani 1 1 d . . .
C19 C 0.1151(4) -0.0936(3) 0.4456(3) 0.0325(9) Uani 1 1 d . . .
C20 C 0.5410(3) 0.5003(2) 0.2674(2) 0.0216(7) Uani 1 1 d . . .
C21 C 0.7071(3) 0.5521(2) 0.2324(2) 0.0214(7) Uani 1 1 d . . .
C22 C 0.6397(3) 0.5736(2) 0.3193(2) 0.0214(7) Uani 1 1 d . . .
C23 C 0.6792(3) 0.6140(2) 0.3765(2) 0.0221(7) Uani 1 1 d . . .
C24 C 0.8600(3) 0.6159(2) 0.2384(2) 0.0268(8) Uani 1 1 d . . .
C25 C 0.4320(3) 0.5600(3) 0.4220(2) 0.0233(8) Uani 1 1 d . . .
C26 C 0.8405(4) 0.6786(3) 0.3797(3) 0.0308(9) Uani 1 1 d . . .
C27 C 0.8904(4) 0.5531(3) 0.0951(3) 0.0362(9) Uani 1 1 d . . .
C28 C 0.6827(4) 0.4675(3) 0.1115(3) 0.0341(9) Uani 1 1 d . . .
C29 C 0.2947(3) 0.5841(2) 0.2627(3) 0.0261(8) Uani 1 1 d . . .
C30 C 0.3533(4) 0.5556(2) 0.1753(3) 0.0297(8) Uani 1 1 d . . .
C31 C 0.3050(4) 0.5144(3) 0.1189(3) 0.0390(10) Uani 1 1 d . . .
C32 C 0.2242(4) 0.4477(3) 0.1741(3) 0.0386(10) Uani 1 1 d . . .
C33 C 0.2694(4) 0.3877(3) 0.2465(3) 0.0319(9) Uani 1 1 d . . .
C34 C 0.2344(3) 0.4083(3) 0.3353(3) 0.0291(8) Uani 1 1 d . . .
C35 C 0.1491(4) 0.4954(3) 0.3776(3) 0.0359(9) Uani 1 1 d . . .
C36 C 0.1657(3) 0.5854(3) 0.3187(3) 0.0302(9) Uani 1 1 d . . .
C37 C 0.6009(4) 0.2919(3) 0.3650(3) 0.0297(9) Uani 1 1 d . . .
C38 C 0.6024(4) 0.2434(3) 0.2047(3) 0.0292(8) Uani 1 1 d . . .
H6A H 0.315(3) 0.096(3) 0.109(3) 0.033(11) Uiso 1 1 d . . .
H6B H 0.212(3) 0.041(2) 0.144(2) 0.026(10) Uiso 1 1 d . . .
H6C H 0.336(3) 0.000(3) 0.155(3) 0.031(10) Uiso 1 1 d . . .
H7A H 0.177(4) 0.232(3) 0.085(3) 0.029(11) Uiso 1 1 d . . .
H7B H 0.049(4) 0.288(3) 0.108(3) 0.039(11) Uiso 1 1 d . . .
H7C H 0.091(4) 0.178(3) 0.115(3) 0.040(12) Uiso 1 1 d . . .
H8A H -0.111(3) 0.448(3) 0.396(3) 0.036(11) Uiso 1 1 d . . .
H8B H -0.191(4) 0.393(3) 0.387(3) 0.054(14) Uiso 1 1 d . . .
H8C H -0.149(5) 0.365(4) 0.477(4) 0.09(2) Uiso 1 1 d . . .
H9A H 0.268(3) 0.143(2) 0.4743(19) 0.005(7) Uiso 1 1 d . . .
H9B H 0.151(3) 0.113(2) 0.515(2) 0.022(9) Uiso 1 1 d . . .
H9C H 0.270(3) 0.043(3) 0.477(2) 0.023(9) Uiso 1 1 d . . .
H10 H 0.504(3) 0.055(2) 0.201(2) 0.018(8) Uiso 1 1 d . . .
H11 H 0.470(3) 0.066(2) 0.352(2) 0.016(8) Uiso 1 1 d . . .
H12A H 0.677(3) -0.068(2) 0.333(2) 0.008(7) Uiso 1 1 d . . .
H12B H 0.604(3) -0.016(3) 0.414(3) 0.026(10) Uiso 1 1 d . . .
H13A H 0.603(4) -0.178(3) 0.448(3) 0.033(11) Uiso 1 1 d . . .
H13B H 0.486(3) -0.118(2) 0.488(3) 0.020(9) Uiso 1 1 d . . .
H14 H 0.437(3) -0.214(2) 0.418(2) 0.005(7) Uiso 1 1 d . . .
H15 H 0.501(3) -0.229(3) 0.262(2) 0.029(10) Uiso 1 1 d . . .
H16A H 0.702(3) -0.176(2) 0.244(3) 0.026(10) Uiso 1 1 d . . .
H16B H 0.677(3) -0.207(2) 0.174(2) 0.020(9) Uiso 1 1 d . . .
H17A H 0.705(3) -0.049(2) 0.153(2) 0.020(9) Uiso 1 1 d . . .
H17B H 0.610(3) -0.070(3) 0.118(3) 0.038(11) Uiso 1 1 d . . .
H18A H 0.243(4) -0.173(3) 0.220(3) 0.033(11) Uiso 1 1 d . . .
H18B H 0.155(3) -0.088(3) 0.256(3) 0.028(10) Uiso 1 1 d . . .
H18C H 0.125(4) -0.181(3) 0.293(3) 0.035(11) Uiso 1 1 d . . .
H19A H 0.092(4) -0.038(3) 0.427(3) 0.040(12) Uiso 1 1 d . . .
H19B H 0.146(4) -0.090(3) 0.502(3) 0.058(14) Uiso 1 1 d . . .
H19C H 0.065(4) -0.131(3) 0.458(3) 0.036(11) Uiso 1 1 d . . .
H25A H 0.385(4) 0.618(3) 0.414(3) 0.047(12) Uiso 1 1 d . . .
H25B H 0.397(3) 0.505(2) 0.436(2) 0.016(8) Uiso 1 1 d . . .
H25C H 0.457(3) 0.564(3) 0.466(3) 0.029(10) Uiso 1 1 d . . .
H26A H 0.861(4) 0.737(3) 0.351(3) 0.050(13) Uiso 1 1 d . . .
H26B H 0.779(4) 0.697(3) 0.444(3) 0.054(13) Uiso 1 1 d . . .
H26C H 0.909(4) 0.640(3) 0.384(3) 0.034(11) Uiso 1 1 d . . .
H27A H 0.847(4) 0.580(3) 0.052(3) 0.051(13) Uiso 1 1 d . . .
H27B H 0.918(3) 0.485(3) 0.085(3) 0.037(11) Uiso 1 1 d . . .
H27C H 0.965(4) 0.583(3) 0.080(3) 0.046(12) Uiso 1 1 d . . .
H28A H 0.701(4) 0.515(3) 0.066(3) 0.041(11) Uiso 1 1 d . . .
H28B H 0.612(4) 0.446(3) 0.114(3) 0.050(13) Uiso 1 1 d . . .
H28C H 0.750(4) 0.424(3) 0.095(3) 0.055(15) Uiso 1 1 d . . .
H29 H 0.325(3) 0.619(2) 0.281(2) 0.016(9) Uiso 1 1 d . . .
H30 H 0.417(3) 0.582(3) 0.144(3) 0.029(10) Uiso 1 1 d . . .
H31A H 0.257(4) 0.564(3) 0.094(3) 0.043(12) Uiso 1 1 d . . .
H31B H 0.369(4) 0.476(3) 0.074(3) 0.036(11) Uiso 1 1 d . . .
H32A H 0.140(4) 0.488(3) 0.199(3) 0.041(11) Uiso 1 1 d . . .
H32B H 0.223(3) 0.407(3) 0.129(3) 0.036(11) Uiso 1 1 d . . .
H33 H 0.303(3) 0.331(2) 0.234(2) 0.014(9) Uiso 1 1 d . . .
H34 H 0.249(3) 0.356(3) 0.379(2) 0.025(9) Uiso 1 1 d . . .
H35A H 0.071(4) 0.491(3) 0.395(3) 0.037(11) Uiso 1 1 d . . .
H35B H 0.162(3) 0.500(2) 0.433(2) 0.017(9) Uiso 1 1 d . . .
H36A H 0.122(3) 0.598(2) 0.279(2) 0.015(8) Uiso 1 1 d . . .
H36B H 0.132(3) 0.634(3) 0.363(3) 0.035(11) Uiso 1 1 d . . .
H37A H 0.560(3) 0.318(3) 0.420(3) 0.032(11) Uiso 1 1 d . . .
H37B H 0.653(3) 0.330(3) 0.334(3) 0.028(10) Uiso 1 1 d . . .
H37C H 0.642(3) 0.233(3) 0.370(3) 0.034(11) Uiso 1 1 d . . .
H38A H 0.560(4) 0.248(3) 0.168(3) 0.057(14) Uiso 1 1 d . . .
H38B H 0.662(3) 0.279(3) 0.173(3) 0.028(10) Uiso 1 1 d . . .
H38C H 0.628(4) 0.183(3) 0.228(3) 0.054(13) Uiso 1 1 d . . .

loop_
_atom_site_aniso_label
_atom_site_aniso_U_11
_atom_site_aniso_U_22
_atom_site_aniso_U_33
_atom_site_aniso_U_23
_atom_site_aniso_U_13
_atom_site_aniso_U_12
Rh1 0.01919(15) 0.01379(14) 0.02769(16) 0.00224(11) -0.01513(12) -0.00146(11)
Rh2 0.02254(15) 0.01505(15) 0.02346(15) 0.00081(10) -0.01149(12) -0.00174(11)
S1 0.0231(4) 0.0153(4) 0.0343(5) 0.0023(4) -0.0165(4) -0.0036(3)
S2 0.0266(5) 0.0162(4) 0.0251(4) 0.0004(3) -0.0110(4) -0.0011(3)
P1 0.0207(5) 0.0306(5) 0.0443(6) 0.0076(4) -0.0165(4) -0.0046(4)
P2 0.0437(6) 0.0307(5) 0.0280(5) -0.0014(4) -0.0112(5) -0.0138(5)
F1 0.0312(12) 0.0291(12) 0.0554(15) 0.0063(10) -0.0184(11) -0.0025(10)
F2 0.0300(13) 0.0509(15) 0.0479(14) 0.0082(12) -0.0079(11) -0.0042(11)
F3 0.0318(13) 0.0449(14) 0.0654(16) 0.0040(12) -0.0290(12) -0.0094(11)
F4 0.0333(13) 0.0314(12) 0.0625(16) 0.0152(11) -0.0195(12) -0.0081(10)
F5 0.0286(12) 0.0328(12) 0.0480(14) 0.0046(10) -0.0113(10) -0.0060(10)
F6 0.0346(13) 0.0490(14) 0.0542(15) 0.0093(12) -0.0287(12) -0.0109(11)
F7 0.110(3) 0.094(2) 0.0368(15) -0.0119(15) 0.0089(16) -0.061(2)
F8 0.093(3) 0.087(2) 0.101(3) 0.007(2) -0.063(2) 0.017(2)
F9 0.185(4) 0.109(3) 0.0353(15) 0.0082(16) -0.0332(19) -0.115(3)
F10 0.104(3) 0.086(3) 0.117(3) -0.005(2) -0.037(3) 0.038(2)
F11 0.104(2) 0.082(2) 0.0440(15) 0.0087(14) -0.0269(15) -0.0652(19)
F12 0.082(2) 0.0688(18) 0.0290(13) 0.0012(12) -0.0157(13) -0.0424(16)
O1 0.0278(14) 0.0257(13) 0.0361(15) -0.0060(11) -0.0162(12) -0.0005(11)
O2 0.0394(16) 0.0302(15) 0.0519(18) 0.0080(13) -0.0270(14) 0.0043(13)
O3 0.0329(14) 0.0154(12) 0.0555(17) 0.0062(11) -0.0257(13) -0.0055(11)
O4 0.0247(15) 0.0495(17) 0.0386(15) 0.0053(13) -0.0141(12) -0.0105(13)
O5 0.0271(13) 0.0264(13) 0.0254(14) -0.0015(10) -0.0126(11) -0.0024(11)
O6 0.0341(14) 0.0166(12) 0.0421(15) 0.0040(11) -0.0120(12) -0.0060(11)
N1 0.0218(15) 0.0184(15) 0.0241(15) 0.0039(12) -0.0138(12) -0.0032(12)
N2 0.0183(14) 0.0161(14) 0.0286(16) 0.0020(12) -0.0132(12) -0.0021(11)
N3 0.0249(16) 0.0202(16) 0.0400(18) -0.0002(13) -0.0167(14) 0.0002(13)
N4 0.0262(16) 0.0209(15) 0.0325(16) 0.0080(13) -0.0194(14) -0.0016(13)
N5 0.0200(15) 0.0142(14) 0.0228(15) 0.0023(11) -0.0107(12) -0.0009(11)
N6 0.0262(16) 0.0189(15) 0.0208(14) 0.0000(11) -0.0097(12) -0.0008(12)
N7 0.0244(16) 0.0224(15) 0.0258(16) 0.0023(12) -0.0101(13) -0.0024(13)
N8 0.0242(16) 0.0233(15) 0.0303(16) 0.0014(12) -0.0151(13) -0.0050(13)
C1 0.0215(18) 0.0198(18) 0.0307(19) 0.0050(15) -0.0159(15) -0.0100(14)
C2 0.0213(18) 0.0156(17) 0.0307(19) 0.0053(14) -0.0172(15) -0.0015(14)
C3 0.0202(18) 0.0179(18) 0.035(2) 0.0082(15) -0.0184(16) -0.0037(14)
C4 0.0261(19) 0.0173(18) 0.044(2) 0.0069(16) -0.0213(17) -0.0011(15)
C5 0.0178(18) 0.0177(18) 0.040(2) 0.0031(15) -0.0117(16) -0.0066(14)
C6 0.029(2) 0.025(2) 0.031(2) 0.0041(17) -0.0143(17) -0.0053(18)
C7 0.037(3) 0.034(3) 0.032(2) 0.0114(18) -0.018(2) -0.002(2)
C8 0.031(2) 0.024(2) 0.064(3) -0.006(2) -0.026(2) 0.0064(18)
C9 0.026(2) 0.021(2) 0.028(2) 0.0037(15) -0.0164(17) -0.0015(17)
C10 0.0232(18) 0.0188(18) 0.034(2) 0.0068(15) -0.0169(16) -0.0062(15)
C11 0.0194(18) 0.0152(17) 0.035(2) -0.0006(15) -0.0108(15) -0.0051(14)
C12 0.025(2) 0.0200(19) 0.033(2) -0.0030(15) -0.0171(17) -0.0035(15)
C13 0.032(2) 0.024(2) 0.035(2) 0.0041(17) -0.0236(19) -0.0031(17)
C14 0.0259(19) 0.0144(17) 0.036(2) 0.0056(15) -0.0212(17) -0.0004(15)
C15 0.0236(19) 0.0167(17) 0.039(2) -0.0003(15) -0.0209(17) 0.0024(14)
C16 0.027(2) 0.024(2) 0.037(2) -0.0080(17) -0.0177(18) 0.0031(16)
C17 0.027(2) 0.030(2) 0.027(2) -0.0023(16) -0.0111(17) -0.0062(17)
C18 0.029(2) 0.028(2) 0.046(3) 0.000(2) -0.026(2) -0.0065(19)
C19 0.030(2) 0.023(2) 0.041(2) 0.0036(18) -0.0087(18) -0.0086(18)
C20 0.0240(18) 0.0137(16) 0.0251(18) 0.0044(14) -0.0109(15) -0.0005(14)
C21 0.0242(18) 0.0139(16) 0.0266(18) 0.0042(14) -0.0132(15) -0.0015(14)
C22 0.0208(18) 0.0178(17) 0.0269(18) 0.0009(14) -0.0135(15) 0.0000(14)
C23 0.0226(18) 0.0173(17) 0.028(2) 0.0037(14) -0.0155(16) -0.0006(14)
C24 0.0223(19) 0.029(2) 0.0296(19) 0.0080(16) -0.0149(16) -0.0028(15)
C25 0.0222(19) 0.025(2) 0.0228(19) 0.0006(15) -0.0105(16) -0.0016(16)
C26 0.028(2) 0.033(2) 0.039(2) -0.0009(18) -0.0215(19) -0.0055(18)
C27 0.031(2) 0.042(3) 0.031(2) 0.0015(19) -0.0077(18) -0.006(2)
C28 0.041(3) 0.035(2) 0.026(2) -0.0041(18) -0.0054(19) -0.015(2)
C29 0.030(2) 0.0183(18) 0.039(2) -0.0026(16) -0.0267(18) 0.0017(15)
C30 0.042(2) 0.0190(19) 0.032(2) 0.0096(16) -0.0251(19) -0.0025(17)
C31 0.052(3) 0.033(2) 0.037(2) -0.0061(19) -0.029(2) 0.003(2)
C32 0.044(3) 0.037(2) 0.046(3) -0.012(2) -0.031(2) 0.000(2)
C33 0.033(2) 0.022(2) 0.045(2) -0.0086(18) -0.0168(18) -0.0043(17)
C34 0.0242(19) 0.0222(19) 0.045(2) 0.0009(17) -0.0155(17) -0.0081(16)
C35 0.025(2) 0.037(2) 0.048(3) -0.0088(19) -0.0121(19) -0.0070(18)
C36 0.027(2) 0.029(2) 0.038(2) -0.0112(18) -0.0194(18) 0.0047(16)
C37 0.035(2) 0.025(2) 0.028(2) 0.0009(18) -0.0176(18) 0.0025(19)
C38 0.035(2) 0.026(2) 0.025(2) -0.0015(16) -0.0144(18) 0.0008(18)

loop_
_geom_bond_atom_site_label_1
_geom_bond_atom_site_label_2
_geom_bond_distance
_geom_bond_site_symmetry_2
_geom_bond_publ_flag
Rh1 C1 2.034(3) . ?
Rh1 C10 2.204(3) . ?
Rh1 C14 2.206(3) . ?
Rh1 C15 2.216(3) . ?
Rh1 C11 2.219(3) . ?
Rh1 S1 2.2742(9) . ?
Rh2 C20 2.035(3) . ?
Rh2 C34 2.189(4) . ?
Rh2 C30 2.196(3) . ?
Rh2 C29 2.206(3) . ?
Rh2 C33 2.245(4) . ?
Rh2 S2 2.2852(9) . ?
S1 O3 1.476(2) . ?
S1 C19 1.767(4) . ?
S1 C18 1.774(4) . ?
S2 O6 1.474(3) . ?
S2 C37 1.774(4) . ?
S2 C38 1.781(4) . ?
P1 F6 1.591(2) . ?
P1 F4 1.591(2) . ?
P1 F1 1.596(2) . ?
P1 F2 1.598(2) . ?
P1 F5 1.607(2) . ?
P1 F3 1.608(2) . ?
P2 F9 1.562(3) . ?
P2 F10 1.567(4) . ?
P2 F8 1.571(3) . ?
P2 F7 1.576(3) . ?
P2 F11 1.579(3) . ?
P2 F12 1.597(2) . ?
O1 C5 1.225(4) . ?
O2 C4 1.218(4) . ?
O4 C24 1.213(4) . ?
O5 C23 1.218(4) . ?
N1 C3 1.373(4) . ?
N1 C1 1.383(4) . ?
N1 C6 1.463(5) . ?
N2 C1 1.335(4) . ?
N2 C2 1.394(4) . ?
N2 C9 1.457(4) . ?
N3 C4 1.385(5) . ?
N3 C5 1.400(4) . ?
N3 C8 1.462(5) . ?
N4 C3 1.378(4) . ?
N4 C4 1.385(5) . ?
N4 C7 1.468(5) . ?
N5 C20 1.344(4) . ?
N5 C22 1.389(4) . ?
N5 C25 1.465(4) . ?
N6 C21 1.373(4) . ?
N6 C20 1.377(4) . ?
N6 C28 1.460(5) . ?
N7 C21 1.374(4) . ?
N7 C24 1.387(4) . ?
N7 C27 1.455(5) . ?
N8 C24 1.395(5) . ?
N8 C23 1.399(4) . ?
N8 C26 1.476(4) . ?
C2 C3 1.343(5) . ?
C2 C5 1.427(5) . ?
C10 C11 1.367(5) . ?
C10 C17 1.504(5) . ?
C11 C12 1.516(5) . ?
C12 C13 1.523(5) . ?
C13 C14 1.495(5) . ?
C14 C15 1.375(5) . ?
C15 C16 1.519(5) . ?
C16 C17 1.539(5) . ?
C21 C22 1.350(5) . ?
C22 C23 1.428(5) . ?
C29 C30 1.369(5) . ?
C29 C36 1.518(5) . ?
C30 C31 1.501(5) . ?
C31 C32 1.543(6) . ?
C32 C33 1.517(6) . ?
C33 C34 1.358(6) . ?
C34 C35 1.505(5) . ?
C35 C36 1.528(6) . ?
